data_1549816
loop_
_publ_author_name
'Tao, Xin'
'Daniliuc, Constantin G.'
'Knitsch, Robert'
'Hansen, Michael Ryan'
'Eckert, Hellmut'
'L\"ubbesmeyer, Maximilian'
'Studer, Armido'
'Kehr, Gerald'
'Erker, Gerhard'

_publ_section_title
;
 The special role of B(C<sub>6</sub>F<sub>5</sub>)<sub>3</sub> in the
 single electron reduction of quinones by radicals.
;
_journal_issue 41
_journal_name_full 'Chemical science'
_journal_page_first 8011
_journal_page_last 8018
_journal_paper_doi 10.1039/c8sc03005g
_journal_volume 9
_journal_year 2018
_chemical_formula_sum 'C62 H34 B2 F30 Fe O2'
_chemical_formula_weight 1458.36
_space_group_IT_number 2
_space_group_name_Hall '-P 1'
_space_group_name_H-M_alt 'P -1'
_symmetry_cell_setting triclinic
_symmetry_space_group_name_Hall '-P 1'
_symmetry_space_group_name_H-M 'P -1'
_atom_sites_solution_hydrogens geom
_atom_sites_solution_primary direct
_atom_sites_solution_secondary difmap
_audit_creation_method SHELXL-97
_audit_update_record
;
2018-02-08 deposited with the CCDC.
2018-08-20 downloaded from the CCDC.
;
_cell_angle_alpha 74.722(2)
_cell_angle_beta 79.532(2)
_cell_angle_gamma 85.172(2)
_cell_formula_units_Z 1
_cell_length_a 9.5809(3)
_cell_length_b 10.9166(4)
_cell_length_c 14.2783(4)
_cell_measurement_reflns_used 3267
_cell_measurement_temperature 173(2)
_cell_measurement_theta_max 28.28
_cell_measurement_theta_min 4.08
_cell_volume 1415.59(8)
_computing_cell_refinement 'Collect (Nonius B.V., 1998)'
_computing_data_collection 'Collect (Nonius B.V., 1998)'
_computing_data_reduction 'Denzo-SMN (Otwinowski & Minor, 1997)'
_computing_molecular_graphics 'XP-SHELXL-2013 (Sheldrick, 2013)'
_computing_publication_material 'SHELXL-2013 (Sheldrick, 2013)'
_computing_structure_refinement 'SHELXL-2013 (Sheldrick, 2013)'
_computing_structure_solution 'SHELXL-2013 (Sheldrick, 2013)'
_diffrn_ambient_temperature 173(2)
_diffrn_measured_fraction_theta_full 0.972
_diffrn_measured_fraction_theta_max 0.972
_diffrn_measurement_device_type 'Nonius KappaCCD APEXII'
_diffrn_measurement_method '\w and \f scans'
_diffrn_radiation_monochromator 'Montel mirror'
_diffrn_radiation_source 'rotating anode Nonius FR591'
_diffrn_radiation_type MoK\a
_diffrn_radiation_wavelength 0.71073
_diffrn_reflns_av_R_equivalents 0.045
_diffrn_reflns_av_sigmaI/netI 0.0476
_diffrn_reflns_limit_h_max 11
_diffrn_reflns_limit_h_min -9
_diffrn_reflns_limit_k_max 12
_diffrn_reflns_limit_k_min -12
_diffrn_reflns_limit_l_max 16
_diffrn_reflns_limit_l_min -16
_diffrn_reflns_number 12519
_diffrn_reflns_theta_full 25.00
_diffrn_reflns_theta_max 25.00
_diffrn_reflns_theta_min 4.12
_exptl_absorpt_coefficient_mu 0.413
_exptl_absorpt_correction_T_max 0.9877
_exptl_absorpt_correction_T_min 0.9406
_exptl_absorpt_correction_type multi-scan
_exptl_absorpt_process_details 'Denzo (Otwinowski, Borek, Majewski & Minor, 2003)'
_exptl_crystal_colour green-orange
_exptl_crystal_density_diffrn 1.711
_exptl_crystal_density_method 'not measured'
_exptl_crystal_description plate
_exptl_crystal_F_000 728
_exptl_crystal_size_max 0.15
_exptl_crystal_size_mid 0.13
_exptl_crystal_size_min 0.03
_refine_diff_density_max 0.363
_refine_diff_density_min -0.352
_refine_diff_density_rms 0.067
_refine_ls_extinction_method none
_refine_ls_goodness_of_fit_ref 1.053
_refine_ls_hydrogen_treatment constr
_refine_ls_matrix_type full
_refine_ls_number_parameters 444
_refine_ls_number_reflns 4845
_refine_ls_number_restraints 0
_refine_ls_restrained_S_all 1.053
_refine_ls_R_factor_all 0.0664
_refine_ls_R_factor_gt 0.0531
_refine_ls_shift/su_max 0.000
_refine_ls_shift/su_mean 0.000
_refine_ls_structure_factor_coef Fsqd
_refine_ls_weighting_details 'calc w=1/[\s^2^(Fo^2^)+(0.0339P)^2^+2.8289P] where P=(Fo^2^+2Fc^2^)/3'
_refine_ls_weighting_scheme calc
_refine_ls_wR_factor_gt 0.1174
_refine_ls_wR_factor_ref 0.1279
_reflns_number_gt 4066
_reflns_number_total 4845
_reflns_threshold_expression >2sigma(I)
_cod_data_source_file c8sc03005g2.cif
_cod_data_source_block erk8961
_cod_depositor_comments
;
The following automatic conversions were performed:

'_exptl_absorpt_correction_type' value 'multi-Scan' changed to
'multi-scan' according to
/home/data/users/saulius/crontab/automatic-downloads/rss-feeds/RSC/lib/dictionaries/cif_core.dic
dictionary named 'cif_core.dic' version 2.4.2 from 2011-04-26.

Automatic conversion script
Id: cif_fix_values 4973 2017-02-22 13:04:09Z antanas 

 Adding full bibliography for 1549806--1549816.cif.
;
_cod_original_sg_symbol_H-M P-1
_cod_database_code 1549816

loop_
_symmetry_equiv_pos_as_xyz
'x, y, z'
'-x, -y, -z'

loop_
_atom_site_label
_atom_site_type_symbol
_atom_site_fract_x
_atom_site_fract_y
_atom_site_fract_z
_atom_site_U_iso_or_equiv
_atom_site_adp_type
_atom_site_occupancy
_atom_site_symmetry_multiplicity
_atom_site_calc_flag
_atom_site_refinement_flags
Fe1 Fe 1.0000 1.0000 0.5000 0.02930(18) Uani 1 2 d S
C1 C 0.9469(4) 1.1926(3) 0.4438(3) 0.0372(8) Uani 1 1 d .
C2 C 0.8822(4) 1.1190(4) 0.3974(3) 0.0415(9) Uani 1 1 d .
C3 C 0.7918(4) 1.0343(4) 0.4706(3) 0.0437(9) Uani 1 1 d .
C4 C 0.8009(4) 1.0557(4) 0.5644(3) 0.0416(9) Uani 1 1 d .
C5 C 0.8975(4) 1.1543(3) 0.5474(2) 0.0330(8) Uani 1 1 d .
C6 C 1.0489(5) 1.2950(4) 0.3914(3) 0.0512(11) Uani 1 1 d .
H6A H 1.0984 1.2769 0.3298 0.077 Uiso 1 1 calc R
H6B H 1.1183 1.2981 0.4333 0.077 Uiso 1 1 calc R
H6C H 0.9967 1.3771 0.3766 0.077 Uiso 1 1 calc R
C7 C 0.9018(5) 1.1320(4) 0.2884(3) 0.0580(12) Uani 1 1 d .
H7A H 0.8385 1.2008 0.2587 0.087 Uiso 1 1 calc R
H7B H 0.8792 1.0522 0.2765 0.087 Uiso 1 1 calc R
H7C H 1.0006 1.1517 0.2590 0.087 Uiso 1 1 calc R
C8 C 0.6969(5) 0.9415(5) 0.4532(4) 0.0641(13) Uani 1 1 d .
H8A H 0.6099 0.9865 0.4332 0.096 Uiso 1 1 calc R
H8B H 0.6724 0.8749 0.5140 0.096 Uiso 1 1 calc R
H8C H 0.7469 0.9031 0.4011 0.096 Uiso 1 1 calc R
C9 C 0.7187(5) 0.9893(4) 0.6613(3) 0.0575(12) Uani 1 1 d .
H9A H 0.7692 0.9928 0.7143 0.086 Uiso 1 1 calc R
H9B H 0.7084 0.9003 0.6622 0.086 Uiso 1 1 calc R
H9C H 0.6244 1.0310 0.6709 0.086 Uiso 1 1 calc R
C10 C 0.9372(4) 1.2113(4) 0.6229(3) 0.0442(9) Uani 1 1 d .
H10A H 0.8802 1.2899 0.6244 0.066 Uiso 1 1 calc R
H10B H 1.0382 1.2304 0.6061 0.066 Uiso 1 1 calc R
H10C H 0.9192 1.1510 0.6878 0.066 Uiso 1 1 calc R
B1 B 0.6264(4) 0.7076(4) 0.1879(3) 0.0304(8) Uani 1 1 d .
O1 O 0.5537(2) 0.8403(2) 0.17067(15) 0.0297(5) Uani 1 1 d .
C41 C 0.5299(3) 0.9135(3) 0.0862(2) 0.0280(7) Uani 1 1 d .
C42 C 0.5441(4) 0.8740(3) -0.0022(2) 0.0311(7) Uani 1 1 d .
H42 H 0.5739 0.7890 -0.0031 0.037 Uiso 1 1 calc R
C43 C 0.4852(4) 1.0420(3) 0.0853(2) 0.0309(7) Uani 1 1 d .
H43 H 0.4759 1.0690 0.1443 0.037 Uiso 1 1 calc R
C51 C 0.6353(3) 0.6703(3) 0.3062(2) 0.0270(7) Uani 1 1 d .
F52 F 0.3950(2) 0.7370(2) 0.34318(14) 0.0396(5) Uani 1 1 d .
C52 C 0.5182(3) 0.6896(3) 0.3743(2) 0.0295(7) Uani 1 1 d .
F53 F 0.3989(2) 0.6856(2) 0.53578(14) 0.0463(6) Uani 1 1 d .
C53 C 0.5154(4) 0.6602(3) 0.4746(2) 0.0331(8) Uani 1 1 d .
F54 F 0.6322(2) 0.5694(2) 0.60970(13) 0.0475(6) Uani 1 1 d .
C54 C 0.6324(4) 0.6019(3) 0.5124(2) 0.0339(8) Uani 1 1 d .
F55 F 0.8628(2) 0.5126(2) 0.48604(14) 0.0437(5) Uani 1 1 d .
C55 C 0.7500(4) 0.5742(3) 0.4495(2) 0.0332(8) Uani 1 1 d .
F56 F 0.8727(2) 0.5830(2) 0.29320(13) 0.0392(5) Uani 1 1 d .
C56 C 0.7505(4) 0.6107(3) 0.3490(2) 0.0305(7) Uani 1 1 d .
C61 C 0.5285(3) 0.5991(3) 0.1754(2) 0.0292(7) Uani 1 1 d .
F62 F 0.3189(2) 0.72886(19) 0.15009(15) 0.0410(5) Uani 1 1 d .
C62 C 0.3873(4) 0.6133(3) 0.1622(2) 0.0321(8) Uani 1 1 d .
F63 F 0.1697(2) 0.5362(2) 0.15029(16) 0.0471(5) Uani 1 1 d .
C63 C 0.3052(4) 0.5149(4) 0.1616(2) 0.0357(8) Uani 1 1 d .
F64 F 0.2891(2) 0.2956(2) 0.17560(15) 0.0451(5) Uani 1 1 d .
C64 C 0.3654(4) 0.3933(3) 0.1749(2) 0.0343(8) Uani 1 1 d .
F65 F 0.5604(2) 0.25375(19) 0.20765(16) 0.0465(5) Uani 1 1 d .
C65 C 0.5034(4) 0.3727(3) 0.1901(2) 0.0342(8) Uani 1 1 d .
F66 F 0.7134(2) 0.44601(19) 0.21122(14) 0.0373(5) Uani 1 1 d .
C66 C 0.5797(4) 0.4725(3) 0.1914(2) 0.0325(8) Uani 1 1 d .
C71 C 0.7828(4) 0.7264(3) 0.1181(2) 0.0307(7) Uani 1 1 d .
F72 F 0.8321(2) 0.8740(2) 0.20179(15) 0.0444(5) Uani 1 1 d .
C72 C 0.8736(4) 0.8105(3) 0.1306(2) 0.0352(8) Uani 1 1 d .
F73 F 1.0872(2) 0.9209(2) 0.09235(17) 0.0541(6) Uani 1 1 d .
C73 C 1.0059(4) 0.8373(4) 0.0757(3) 0.0407(9) Uani 1 1 d .
F74 F 1.1842(2) 0.7983(3) -0.05158(17) 0.0622(7) Uani 1 1 d .
C74 C 1.0545(4) 0.7755(4) 0.0025(3) 0.0442(9) Uani 1 1 d .
F75 F 1.0156(2) 0.6308(2) -0.08506(15) 0.0537(6) Uani 1 1 d .
C75 C 0.9700(4) 0.6914(4) -0.0138(2) 0.0398(9) Uani 1 1 d .
F76 F 0.7592(2) 0.58800(19) 0.01907(13) 0.0395(5) Uani 1 1 d .
C76 C 0.8369(4) 0.6692(3) 0.0424(2) 0.0328(8) Uani 1 1 d .

loop_
_atom_site_aniso_label
_atom_site_aniso_U_11
_atom_site_aniso_U_22
_atom_site_aniso_U_33
_atom_site_aniso_U_23
_atom_site_aniso_U_13
_atom_site_aniso_U_12
Fe1 0.0289(4) 0.0254(4) 0.0320(3) -0.0062(3) -0.0046(3) 0.0035(3)
C1 0.042(2) 0.031(2) 0.0372(18) -0.0095(15) -0.0058(15) 0.0096(16)
C2 0.041(2) 0.039(2) 0.044(2) -0.0098(17) -0.0149(16) 0.0134(17)
C3 0.035(2) 0.039(2) 0.062(2) -0.0224(19) -0.0142(17) 0.0148(17)
C4 0.0316(19) 0.032(2) 0.054(2) -0.0080(17) 0.0032(16) 0.0074(16)
C5 0.0326(18) 0.030(2) 0.0340(17) -0.0082(14) -0.0023(14) 0.0063(15)
C6 0.062(3) 0.035(2) 0.049(2) -0.0080(18) 0.0052(19) -0.0008(19)
C7 0.077(3) 0.055(3) 0.047(2) -0.016(2) -0.026(2) 0.019(2)
C8 0.041(2) 0.058(3) 0.105(4) -0.037(3) -0.020(2) 0.003(2)
C9 0.049(2) 0.042(3) 0.067(3) -0.004(2) 0.015(2) -0.0009(19)
C10 0.046(2) 0.046(2) 0.043(2) -0.0152(17) -0.0105(17) 0.0097(18)
B1 0.040(2) 0.025(2) 0.0243(17) -0.0033(14) -0.0070(15) 0.0082(16)
O1 0.0366(12) 0.0276(13) 0.0239(10) -0.0045(9) -0.0091(9) 0.0065(10)
C41 0.0291(16) 0.0274(19) 0.0267(15) -0.0048(13) -0.0066(12) 0.0014(13)
C42 0.0388(18) 0.0250(18) 0.0303(16) -0.0087(13) -0.0087(14) 0.0059(14)
C43 0.0388(18) 0.031(2) 0.0239(15) -0.0094(13) -0.0075(13) 0.0037(15)
C51 0.0324(17) 0.0240(18) 0.0247(15) -0.0051(12) -0.0078(12) 0.0015(13)
F52 0.0341(11) 0.0449(13) 0.0368(10) -0.0089(9) -0.0060(8) 0.0109(9)
C52 0.0311(17) 0.0245(18) 0.0319(16) -0.0048(13) -0.0078(13) 0.0035(14)
F53 0.0464(12) 0.0555(14) 0.0332(10) -0.0139(10) 0.0053(9) 0.0027(10)
C53 0.0375(18) 0.033(2) 0.0283(16) -0.0098(14) 0.0001(14) -0.0029(15)
F54 0.0597(14) 0.0588(15) 0.0234(9) -0.0050(9) -0.0105(9) -0.0082(11)
C54 0.045(2) 0.034(2) 0.0238(15) -0.0071(14) -0.0070(14) -0.0083(16)
F55 0.0456(12) 0.0485(14) 0.0377(11) -0.0045(9) -0.0226(9) 0.0078(10)
C55 0.0375(19) 0.032(2) 0.0309(16) -0.0039(14) -0.0157(14) 0.0024(15)
F56 0.0335(10) 0.0486(13) 0.0329(10) -0.0092(9) -0.0068(8) 0.0135(9)
C56 0.0326(17) 0.0308(19) 0.0278(16) -0.0087(13) -0.0040(13) 0.0020(14)
C61 0.0343(17) 0.032(2) 0.0207(14) -0.0071(13) -0.0058(12) 0.0050(14)
F62 0.0372(11) 0.0354(12) 0.0517(12) -0.0107(9) -0.0166(9) 0.0102(9)
C62 0.0385(19) 0.030(2) 0.0272(16) -0.0070(14) -0.0080(13) 0.0061(15)
F63 0.0358(12) 0.0488(14) 0.0588(13) -0.0131(11) -0.0155(10) 0.0006(10)
C63 0.0357(19) 0.042(2) 0.0294(16) -0.0062(15) -0.0099(14) 0.0013(16)
F64 0.0552(13) 0.0395(13) 0.0422(11) -0.0087(9) -0.0109(10) -0.0099(10)
C64 0.045(2) 0.033(2) 0.0254(16) -0.0067(14) -0.0052(14) -0.0101(16)
F65 0.0544(13) 0.0268(12) 0.0595(13) -0.0125(10) -0.0135(11) 0.0054(10)
C65 0.046(2) 0.027(2) 0.0296(16) -0.0079(14) -0.0081(14) 0.0072(16)
F66 0.0357(11) 0.0321(11) 0.0437(11) -0.0084(9) -0.0119(8) 0.0095(9)
C66 0.0344(18) 0.037(2) 0.0242(15) -0.0070(14) -0.0060(13) 0.0077(15)
C71 0.0376(18) 0.0280(19) 0.0229(15) -0.0012(13) -0.0065(13) 0.0056(15)
F72 0.0518(13) 0.0441(13) 0.0428(11) -0.0194(10) -0.0090(10) -0.0028(10)
C72 0.042(2) 0.034(2) 0.0291(16) -0.0055(14) -0.0096(14) 0.0055(16)
F73 0.0491(14) 0.0495(15) 0.0621(14) -0.0054(11) -0.0123(11) -0.0144(11)
C73 0.043(2) 0.036(2) 0.0399(19) -0.0004(16) -0.0109(16) -0.0068(17)
F74 0.0399(13) 0.0838(19) 0.0538(14) -0.0100(13) 0.0080(11) -0.0103(12)
C74 0.036(2) 0.050(3) 0.0376(19) -0.0013(17) -0.0002(15) 0.0028(18)
F75 0.0521(14) 0.0675(17) 0.0388(11) -0.0202(11) 0.0055(10) 0.0066(12)
C75 0.041(2) 0.044(2) 0.0285(17) -0.0052(15) -0.0017(15) 0.0074(17)
F76 0.0473(12) 0.0414(13) 0.0323(10) -0.0161(9) -0.0041(9) 0.0003(10)
C76 0.0386(19) 0.031(2) 0.0271(16) -0.0045(14) -0.0075(14) 0.0057(15)

loop_
_atom_type_symbol
_atom_type_description
_atom_type_scat_dispersion_real
_atom_type_scat_dispersion_imag
_atom_type_scat_source
C C 0.0033 0.0016 'International Tables Vol C Tables 4.2.6.8 and 6.1.1.4'
H H 0.0000 0.0000 'International Tables Vol C Tables 4.2.6.8 and 6.1.1.4'
B B 0.0013 0.0007 'International Tables Vol C Tables 4.2.6.8 and 6.1.1.4'
O O 0.0106 0.0060 'International Tables Vol C Tables 4.2.6.8 and 6.1.1.4'
F F 0.0171 0.0103 'International Tables Vol C Tables 4.2.6.8 and 6.1.1.4'
Fe Fe 0.3463 0.8444 'International Tables Vol C Tables 4.2.6.8 and 6.1.1.4'

loop_
_geom_angle_atom_site_label_1
_geom_angle_atom_site_label_2
_geom_angle_atom_site_label_3
_geom_angle
_geom_angle_site_symmetry_1
_geom_angle_site_symmetry_3
C4 Fe1 C4 180.000(1) 2_776 .
C4 Fe1 C5 39.96(15) 2_776 2_776
C4 Fe1 C5 140.04(15) . 2_776
C4 Fe1 C5 140.04(15) 2_776 .
C4 Fe1 C5 39.96(15) . .
C5 Fe1 C5 180.000(2) 2_776 .
C4 Fe1 C3 40.28(15) 2_776 2_776
C4 Fe1 C3 139.72(15) . 2_776
C5 Fe1 C3 67.04(14) 2_776 2_776
C5 Fe1 C3 112.96(14) . 2_776
C4 Fe1 C3 139.72(15) 2_776 .
C4 Fe1 C3 40.28(15) . .
C5 Fe1 C3 112.96(14) 2_776 .
C5 Fe1 C3 67.04(14) . .
C3 Fe1 C3 180.000(1) 2_776 .
C4 Fe1 C1 66.73(14) 2_776 2_776
C4 Fe1 C1 113.27(14) . 2_776
C5 Fe1 C1 39.95(13) 2_776 2_776
C5 Fe1 C1 140.05(13) . 2_776
C3 Fe1 C1 66.01(16) 2_776 2_776
C3 Fe1 C1 113.99(16) . 2_776
C4 Fe1 C1 113.27(14) 2_776 .
C4 Fe1 C1 66.73(14) . .
C5 Fe1 C1 140.05(13) 2_776 .
C5 Fe1 C1 39.95(13) . .
C3 Fe1 C1 113.99(16) 2_776 .
C3 Fe1 C1 66.01(16) . .
C1 Fe1 C1 180.000(1) 2_776 .
C4 Fe1 C2 66.78(15) 2_776 2_776
C4 Fe1 C2 113.22(15) . 2_776
C5 Fe1 C2 66.68(14) 2_776 2_776
C5 Fe1 C2 113.32(14) . 2_776
C3 Fe1 C2 39.22(16) 2_776 2_776
C3 Fe1 C2 140.78(16) . 2_776
C1 Fe1 C2 39.09(15) 2_776 2_776
C1 Fe1 C2 140.91(15) . 2_776
C4 Fe1 C2 113.22(15) 2_776 .
C4 Fe1 C2 66.78(15) . .
C5 Fe1 C2 113.32(14) 2_776 .
C5 Fe1 C2 66.68(14) . .
C3 Fe1 C2 140.78(16) 2_776 .
C3 Fe1 C2 39.22(16) . .
C1 Fe1 C2 140.91(15) 2_776 .
C1 Fe1 C2 39.09(15) . .
C2 Fe1 C2 180.000(1) 2_776 .
C2 C1 C5 108.7(3) . .
C2 C1 C6 124.8(3) . .
C5 C1 C6 126.5(4) . .
C2 C1 Fe1 71.0(2) . .
C5 C1 Fe1 69.45(19) . .
C6 C1 Fe1 126.2(3) . .
C1 C2 C3 108.2(3) . .
C1 C2 C7 125.8(4) . .
C3 C2 C7 126.0(4) . .
C1 C2 Fe1 70.0(2) . .
C3 C2 Fe1 69.8(2) . .
C7 C2 Fe1 127.7(3) . .
C2 C3 C4 108.0(4) . .
C2 C3 C8 126.1(4) . .
C4 C3 C8 125.9(4) . .
C2 C3 Fe1 71.0(2) . .
C4 C3 Fe1 69.2(2) . .
C8 C3 Fe1 127.5(3) . .
C5 C4 C3 107.7(3) . .
C5 C4 C9 126.6(4) . .
C3 C4 C9 125.7(4) . .
C5 C4 Fe1 70.25(19) . .
C3 C4 Fe1 70.5(2) . .
C9 C4 Fe1 126.5(3) . .
C4 C5 C1 107.4(3) . .
C4 C5 C10 126.8(3) . .
C1 C5 C10 125.8(3) . .
C4 C5 Fe1 69.79(19) . .
C1 C5 Fe1 70.60(19) . .
C10 C5 Fe1 126.4(2) . .
C1 C6 H6A 109.5 . .
C1 C6 H6B 109.5 . .
H6A C6 H6B 109.5 . .
C1 C6 H6C 109.5 . .
H6A C6 H6C 109.5 . .
H6B C6 H6C 109.5 . .
C2 C7 H7A 109.5 . .
C2 C7 H7B 109.5 . .
H7A C7 H7B 109.5 . .
C2 C7 H7C 109.5 . .
H7A C7 H7C 109.5 . .
H7B C7 H7C 109.5 . .
C3 C8 H8A 109.5 . .
C3 C8 H8B 109.5 . .
H8A C8 H8B 109.5 . .
C3 C8 H8C 109.5 . .
H8A C8 H8C 109.5 . .
H8B C8 H8C 109.5 . .
C4 C9 H9A 109.5 . .
C4 C9 H9B 109.5 . .
H9A C9 H9B 109.5 . .
C4 C9 H9C 109.5 . .
H9A C9 H9C 109.5 . .
H9B C9 H9C 109.5 . .
C5 C10 H10A 109.5 . .
C5 C10 H10B 109.5 . .
H10A C10 H10B 109.5 . .
C5 C10 H10C 109.5 . .
H10A C10 H10C 109.5 . .
H10B C10 H10C 109.5 . .
O1 B1 C61 113.3(3) . .
O1 B1 C71 105.3(3) . .
C61 B1 C71 116.9(3) . .
O1 B1 C51 103.2(2) . .
C61 B1 C51 104.5(3) . .
C71 B1 C51 112.9(3) . .
C41 O1 B1 126.4(2) . .
O1 C41 C42 124.8(3) . .
O1 C41 C43 116.2(3) . .
C42 C41 C43 119.0(3) . .
C43 C42 C41 119.6(3) 2_675 .
C43 C42 H42 120.2 2_675 .
C41 C42 H42 120.2 . .
C42 C43 C41 121.4(3) 2_675 .
C42 C43 H43 119.3 2_675 .
C41 C43 H43 119.3 . .
C52 C51 C56 113.4(3) . .
C52 C51 B1 120.6(3) . .
C56 C51 B1 125.9(3) . .
F52 C52 C53 115.9(3) . .
F52 C52 C51 119.5(3) . .
C53 C52 C51 124.6(3) . .
F53 C53 C54 119.7(3) . .
F53 C53 C52 121.1(3) . .
C54 C53 C52 119.2(3) . .
F54 C54 C53 120.8(3) . .
F54 C54 C55 120.0(3) . .
C53 C54 C55 119.2(3) . .
F55 C55 C54 119.7(3) . .
F55 C55 C56 120.8(3) . .
C54 C55 C56 119.6(3) . .
F56 C56 C55 115.1(3) . .
F56 C56 C51 121.1(3) . .
C55 C56 C51 123.8(3) . .
C62 C61 C66 112.8(3) . .
C62 C61 B1 127.0(3) . .
C66 C61 B1 119.7(3) . .
F62 C62 C63 114.9(3) . .
F62 C62 C61 120.6(3) . .
C63 C62 C61 124.5(3) . .
F63 C63 C64 120.2(3) . .
F63 C63 C62 120.8(3) . .
C64 C63 C62 119.0(3) . .
F64 C64 C65 120.0(3) . .
F64 C64 C63 120.7(3) . .
C65 C64 C63 119.3(3) . .
F65 C65 C66 120.7(3) . .
F65 C65 C64 119.5(3) . .
C66 C65 C64 119.7(3) . .
F66 C66 C65 117.3(3) . .
F66 C66 C61 118.0(3) . .
C65 C66 C61 124.7(3) . .
C72 C71 C76 113.6(3) . .
C72 C71 B1 119.2(3) . .
C76 C71 B1 127.2(3) . .
F72 C72 C73 115.6(3) . .
F72 C72 C71 119.3(3) . .
C73 C72 C71 125.1(3) . .
F73 C73 C72 121.4(3) . .
F73 C73 C74 120.2(3) . .
C72 C73 C74 118.4(4) . .
F74 C74 C75 120.7(4) . .
F74 C74 C73 119.9(4) . .
C75 C74 C73 119.4(3) . .
F75 C75 C74 120.1(3) . .
F75 C75 C76 119.9(4) . .
C74 C75 C76 119.9(3) . .
F76 C76 C75 115.9(3) . .
F76 C76 C71 120.6(3) . .
C75 C76 C71 123.5(4) . .

loop_
_geom_bond_atom_site_label_1
_geom_bond_atom_site_label_2
_geom_bond_distance
_geom_bond_site_symmetry_2
Fe1 C4 2.077(3) 2_776
Fe1 C4 2.077(3) .
Fe1 C5 2.083(3) 2_776
Fe1 C5 2.083(3) .
Fe1 C3 2.096(4) 2_776
Fe1 C3 2.096(4) .
Fe1 C1 2.099(3) 2_776
Fe1 C1 2.099(3) .
Fe1 C2 2.112(3) 2_776
Fe1 C2 2.112(3) .
C1 C2 1.409(6) .
C1 C5 1.429(5) .
C1 C6 1.497(6) .
C2 C3 1.412(6) .
C2 C7 1.503(5) .
C3 C4 1.437(6) .
C3 C8 1.511(6) .
C4 C5 1.422(5) .
C4 C9 1.494(5) .
C5 C10 1.495(5) .
C6 H6A 0.9800 .
C6 H6B 0.9800 .
C6 H6C 0.9800 .
C7 H7A 0.9800 .
C7 H7B 0.9800 .
C7 H7C 0.9800 .
C8 H8A 0.9800 .
C8 H8B 0.9800 .
C8 H8C 0.9800 .
C9 H9A 0.9800 .
C9 H9B 0.9800 .
C9 H9C 0.9800 .
C10 H10A 0.9800 .
C10 H10B 0.9800 .
C10 H10C 0.9800 .
B1 O1 1.533(4) .
B1 C61 1.636(6) .
B1 C71 1.638(5) .
B1 C51 1.646(4) .
O1 C41 1.306(4) .
C41 C42 1.419(4) .
C41 C43 1.429(5) .
C42 C43 1.354(4) 2_675
C42 H42 0.9500 .
C43 C42 1.354(4) 2_675
C43 H43 0.9500 .
C51 C52 1.386(4) .
C51 C56 1.389(4) .
F52 C52 1.351(4) .
C52 C53 1.379(4) .
F53 C53 1.344(4) .
C53 C54 1.368(5) .
F54 C54 1.340(4) .
C54 C55 1.373(5) .
F55 C55 1.338(4) .
C55 C56 1.384(4) .
F56 C56 1.351(4) .
C61 C62 1.390(5) .
C61 C66 1.401(5) .
F62 C62 1.355(4) .
C62 C63 1.386(5) .
F63 C63 1.331(4) .
C63 C64 1.382(5) .
F64 C64 1.340(4) .
C64 C65 1.369(5) .
F65 C65 1.343(4) .
C65 C66 1.369(5) .
F66 C66 1.353(4) .
C71 C72 1.382(5) .
C71 C76 1.387(4) .
F72 C72 1.360(4) .
C72 C73 1.374(5) .
F73 C73 1.341(4) .
C73 C74 1.381(5) .
F74 C74 1.343(4) .
C74 C75 1.364(6) .
F75 C75 1.344(4) .
C75 C76 1.381(5) .
F76 C76 1.344(4) .

loop_
_geom_torsion_atom_site_label_1
_geom_torsion_atom_site_label_2
_geom_torsion_atom_site_label_3
_geom_torsion_atom_site_label_4
_geom_torsion
_geom_torsion_site_symmetry_1
_geom_torsion_site_symmetry_4
C4 Fe1 C1 C2 98.7(2) 2_776 .
C4 Fe1 C1 C2 -81.3(2) . .
C5 Fe1 C1 C2 60.5(3) 2_776 .
C5 Fe1 C1 C2 -119.5(3) . .
C3 Fe1 C1 C2 142.9(2) 2_776 .
C3 Fe1 C1 C2 -37.1(2) . .
C1 Fe1 C1 C2 -48(100) 2_776 .
C2 Fe1 C1 C2 180.000(2) 2_776 .
C4 Fe1 C1 C5 -141.8(2) 2_776 .
C4 Fe1 C1 C5 38.2(2) . .
C5 Fe1 C1 C5 180.000(3) 2_776 .
C3 Fe1 C1 C5 -97.7(2) 2_776 .
C3 Fe1 C1 C5 82.3(2) . .
C1 Fe1 C1 C5 72(100) 2_776 .
C2 Fe1 C1 C5 -60.5(3) 2_776 .
C2 Fe1 C1 C5 119.5(3) . .
C4 Fe1 C1 C6 -21.0(4) 2_776 .
C4 Fe1 C1 C6 159.0(4) . .
C5 Fe1 C1 C6 -59.1(4) 2_776 .
C5 Fe1 C1 C6 120.9(4) . .
C3 Fe1 C1 C6 23.2(4) 2_776 .
C3 Fe1 C1 C6 -156.8(4) . .
C1 Fe1 C1 C6 -167(100) 2_776 .
C2 Fe1 C1 C6 60.3(4) 2_776 .
C2 Fe1 C1 C6 -119.7(4) . .
C5 C1 C2 C3 0.1(4) . .
C6 C1 C2 C3 -179.1(3) . .
Fe1 C1 C2 C3 59.5(2) . .
C5 C1 C2 C7 178.0(3) . .
C6 C1 C2 C7 -1.3(6) . .
Fe1 C1 C2 C7 -122.6(4) . .
C5 C1 C2 Fe1 -59.4(2) . .
C6 C1 C2 Fe1 121.4(4) . .
C4 Fe1 C2 C1 -98.8(2) 2_776 .
C4 Fe1 C2 C1 81.2(2) . .
C5 Fe1 C2 C1 -142.5(2) 2_776 .
C5 Fe1 C2 C1 37.5(2) . .
C3 Fe1 C2 C1 -60.8(3) 2_776 .
C3 Fe1 C2 C1 119.2(3) . .
C1 Fe1 C2 C1 180.000(2) 2_776 .
C2 Fe1 C2 C1 134(100) 2_776 .
C4 Fe1 C2 C3 141.9(2) 2_776 .
C4 Fe1 C2 C3 -38.1(2) . .
C5 Fe1 C2 C3 98.3(2) 2_776 .
C5 Fe1 C2 C3 -81.7(2) . .
C3 Fe1 C2 C3 180.000(1) 2_776 .
C1 Fe1 C2 C3 60.8(3) 2_776 .
C1 Fe1 C2 C3 -119.2(3) . .
C2 Fe1 C2 C3 14(100) 2_776 .
C4 Fe1 C2 C7 21.5(4) 2_776 .
C4 Fe1 C2 C7 -158.5(4) . .
C5 Fe1 C2 C7 -22.2(4) 2_776 .
C5 Fe1 C2 C7 157.8(4) . .
C3 Fe1 C2 C7 59.5(5) 2_776 .
C3 Fe1 C2 C7 -120.5(5) . .
C1 Fe1 C2 C7 -59.7(5) 2_776 .
C1 Fe1 C2 C7 120.3(5) . .
C2 Fe1 C2 C7 -106(100) 2_776 .
C1 C2 C3 C4 -0.1(4) . .
C7 C2 C3 C4 -178.0(3) . .
Fe1 C2 C3 C4 59.5(2) . .
C1 C2 C3 C8 177.3(3) . .
C7 C2 C3 C8 -0.5(6) . .
Fe1 C2 C3 C8 -123.0(4) . .
C1 C2 C3 Fe1 -59.6(2) . .
C7 C2 C3 Fe1 122.5(4) . .
C4 Fe1 C3 C2 -61.2(3) 2_776 .
C4 Fe1 C3 C2 118.8(3) . .
C5 Fe1 C3 C2 -99.3(2) 2_776 .
C5 Fe1 C3 C2 80.7(2) . .
C3 Fe1 C3 C2 -123(100) 2_776 .
C1 Fe1 C3 C2 -143.0(2) 2_776 .
C1 Fe1 C3 C2 37.0(2) . .
C2 Fe1 C3 C2 180.000(1) 2_776 .
C4 Fe1 C3 C4 180.000(2) 2_776 .
C5 Fe1 C3 C4 142.0(2) 2_776 .
C5 Fe1 C3 C4 -38.0(2) . .
C3 Fe1 C3 C4 118(100) 2_776 .
C1 Fe1 C3 C4 98.3(2) 2_776 .
C1 Fe1 C3 C4 -81.7(2) . .
C2 Fe1 C3 C4 61.2(3) 2_776 .
C2 Fe1 C3 C4 -118.8(3) . .
C4 Fe1 C3 C8 60.1(5) 2_776 .
C4 Fe1 C3 C8 -119.9(5) . .
C5 Fe1 C3 C8 22.1(4) 2_776 .
C5 Fe1 C3 C8 -157.9(4) . .
C3 Fe1 C3 C8 -2(100) 2_776 .
C1 Fe1 C3 C8 -21.6(4) 2_776 .
C1 Fe1 C3 C8 158.4(4) . .
C2 Fe1 C3 C8 -58.6(5) 2_776 .
C2 Fe1 C3 C8 121.4(5) . .
C2 C3 C4 C5 0.1(4) . .
C8 C3 C4 C5 -177.4(3) . .
Fe1 C3 C4 C5 60.7(2) . .
C2 C3 C4 C9 177.9(3) . .
C8 C3 C4 C9 0.4(6) . .
Fe1 C3 C4 C9 -121.5(4) . .
C2 C3 C4 Fe1 -60.7(2) . .
C8 C3 C4 Fe1 121.9(4) . .
C4 Fe1 C4 C5 -161(100) 2_776 .
C5 Fe1 C4 C5 180.0 2_776 .
C3 Fe1 C4 C5 62.0(3) 2_776 .
C3 Fe1 C4 C5 -118.0(3) . .
C1 Fe1 C4 C5 141.8(2) 2_776 .
C1 Fe1 C4 C5 -38.2(2) . .
C2 Fe1 C4 C5 99.1(2) 2_776 .
C2 Fe1 C4 C5 -80.9(2) . .
C4 Fe1 C4 C3 -43(100) 2_776 .
C5 Fe1 C4 C3 -62.0(3) 2_776 .
C5 Fe1 C4 C3 118.0(3) . .
C3 Fe1 C4 C3 180.000(2) 2_776 .
C1 Fe1 C4 C3 -100.2(2) 2_776 .
C1 Fe1 C4 C3 79.8(2) . .
C2 Fe1 C4 C3 -142.9(2) 2_776 .
C2 Fe1 C4 C3 37.1(2) . .
C4 Fe1 C4 C9 77(100) 2_776 .
C5 Fe1 C4 C9 58.5(5) 2_776 .
C5 Fe1 C4 C9 -121.5(5) . .
C3 Fe1 C4 C9 -59.5(5) 2_776 .
C3 Fe1 C4 C9 120.5(5) . .
C1 Fe1 C4 C9 20.3(4) 2_776 .
C1 Fe1 C4 C9 -159.7(4) . .
C2 Fe1 C4 C9 -22.4(4) 2_776 .
C2 Fe1 C4 C9 157.6(4) . .
C3 C4 C5 C1 0.0(4) . .
C9 C4 C5 C1 -177.8(3) . .
Fe1 C4 C5 C1 60.9(2) . .
C3 C4 C5 C10 178.1(3) . .
C9 C4 C5 C10 0.3(6) . .
Fe1 C4 C5 C10 -121.0(3) . .
C3 C4 C5 Fe1 -60.9(2) . .
C9 C4 C5 Fe1 121.3(4) . .
C2 C1 C5 C4 -0.1(4) . .
C6 C1 C5 C4 179.1(3) . .
Fe1 C1 C5 C4 -60.4(2) . .
C2 C1 C5 C10 -178.2(3) . .
C6 C1 C5 C10 1.0(6) . .
Fe1 C1 C5 C10 121.5(3) . .
C2 C1 C5 Fe1 60.3(2) . .
C6 C1 C5 Fe1 -120.5(4) . .
C4 Fe1 C5 C4 180.0 2_776 .
C5 Fe1 C5 C4 18(100) 2_776 .
C3 Fe1 C5 C4 -141.7(2) 2_776 .
C3 Fe1 C5 C4 38.3(2) . .
C1 Fe1 C5 C4 -62.2(3) 2_776 .
C1 Fe1 C5 C4 117.8(3) . .
C2 Fe1 C5 C4 -98.9(2) 2_776 .
C2 Fe1 C5 C4 81.1(2) . .
C4 Fe1 C5 C1 62.2(3) 2_776 .
C4 Fe1 C5 C1 -117.8(3) . .
C5 Fe1 C5 C1 -99(100) 2_776 .
C3 Fe1 C5 C1 100.5(2) 2_776 .
C3 Fe1 C5 C1 -79.5(2) . .
C1 Fe1 C5 C1 180.000(3) 2_776 .
C2 Fe1 C5 C1 143.3(2) 2_776 .
C2 Fe1 C5 C1 -36.7(2) . .
C4 Fe1 C5 C10 -58.5(4) 2_776 .
C4 Fe1 C5 C10 121.5(4) . .
C5 Fe1 C5 C10 140(100) 2_776 .
C3 Fe1 C5 C10 -20.2(4) 2_776 .
C3 Fe1 C5 C10 159.8(4) . .
C1 Fe1 C5 C10 59.3(4) 2_776 .
C1 Fe1 C5 C10 -120.7(4) . .
C2 Fe1 C5 C10 22.6(4) 2_776 .
C2 Fe1 C5 C10 -157.4(4) . .
C61 B1 O1 C41 -71.7(4) . .
C71 B1 O1 C41 57.3(4) . .
C51 B1 O1 C41 175.9(3) . .
B1 O1 C41 C42 12.1(5) . .
B1 O1 C41 C43 -168.5(3) . .
O1 C41 C42 C43 179.2(3) . 2_675
C43 C41 C42 C43 -0.2(6) . 2_675
O1 C41 C43 C42 -179.2(3) . 2_675
C42 C41 C43 C42 0.2(6) . 2_675
O1 B1 C51 C52 46.3(4) . .
C61 B1 C51 C52 -72.4(4) . .
C71 B1 C51 C52 159.5(3) . .
O1 B1 C51 C56 -138.4(3) . .
C61 B1 C51 C56 102.9(4) . .
C71 B1 C51 C56 -25.2(5) . .
C56 C51 C52 F52 -174.5(3) . .
B1 C51 C52 F52 1.4(5) . .
C56 C51 C52 C53 3.5(5) . .
B1 C51 C52 C53 179.4(3) . .
F52 C52 C53 F53 -4.1(5) . .
C51 C52 C53 F53 177.9(3) . .
F52 C52 C53 C54 174.5(3) . .
C51 C52 C53 C54 -3.5(6) . .
F53 C53 C54 F54 0.2(5) . .
C52 C53 C54 F54 -178.5(3) . .
F53 C53 C54 C55 178.8(3) . .
C52 C53 C54 C55 0.1(5) . .
F54 C54 C55 F55 1.3(5) . .
C53 C54 C55 F55 -177.3(3) . .
F54 C54 C55 C56 -178.6(3) . .
C53 C54 C55 C56 2.8(5) . .
F55 C55 C56 F56 -2.1(5) . .
C54 C55 C56 F56 177.8(3) . .
F55 C55 C56 C51 177.4(3) . .
C54 C55 C56 C51 -2.8(6) . .
C52 C51 C56 F56 179.1(3) . .
B1 C51 C56 F56 3.5(5) . .
C52 C51 C56 C55 -0.3(5) . .
B1 C51 C56 C55 -175.9(3) . .
O1 B1 C61 C62 -7.5(4) . .
C71 B1 C61 C62 -130.2(3) . .
C51 B1 C61 C62 104.2(3) . .
O1 B1 C61 C66 -178.4(3) . .
C71 B1 C61 C66 58.8(4) . .
C51 B1 C61 C66 -66.8(3) . .
C66 C61 C62 F62 177.1(3) . .
B1 C61 C62 F62 5.6(5) . .
C66 C61 C62 C63 -1.9(4) . .
B1 C61 C62 C63 -173.4(3) . .
F62 C62 C63 F63 -0.3(4) . .
C61 C62 C63 F63 178.7(3) . .
F62 C62 C63 C64 -179.1(3) . .
C61 C62 C63 C64 0.0(5) . .
F63 C63 C64 F64 0.6(5) . .
C62 C63 C64 F64 179.4(3) . .
F63 C63 C64 C65 -177.6(3) . .
C62 C63 C64 C65 1.2(5) . .
F64 C64 C65 F65 -1.3(5) . .
C63 C64 C65 F65 176.9(3) . .
F64 C64 C65 C66 -178.5(3) . .
C63 C64 C65 C66 -0.3(5) . .
F65 C65 C66 F66 -0.1(4) . .
C64 C65 C66 F66 177.0(3) . .
F65 C65 C66 C61 -179.0(3) . .
C64 C65 C66 C61 -1.9(5) . .
C62 C61 C66 F66 -176.1(3) . .
B1 C61 C66 F66 -3.9(4) . .
C62 C61 C66 C65 2.8(4) . .
B1 C61 C66 C65 175.0(3) . .
O1 B1 C71 C72 57.7(4) . .
C61 B1 C71 C72 -175.5(3) . .
C51 B1 C71 C72 -54.2(4) . .
O1 B1 C71 C76 -120.1(3) . .
C61 B1 C71 C76 6.7(5) . .
C51 B1 C71 C76 128.0(3) . .
C76 C71 C72 F72 179.2(3) . .
B1 C71 C72 F72 1.2(4) . .
C76 C71 C72 C73 -0.4(5) . .
B1 C71 C72 C73 -178.5(3) . .
F72 C72 C73 F73 -0.1(5) . .
C71 C72 C73 F73 179.6(3) . .
F72 C72 C73 C74 179.7(3) . .
C71 C72 C73 C74 -0.6(5) . .
F73 C73 C74 F74 0.7(5) . .
C72 C73 C74 F74 -179.1(3) . .
F73 C73 C74 C75 -179.5(3) . .
C72 C73 C74 C75 0.7(5) . .
F74 C74 C75 F75 -0.4(5) . .
C73 C74 C75 F75 179.8(3) . .
F74 C74 C75 C76 -180.0(3) . .
C73 C74 C75 C76 0.2(5) . .
F75 C75 C76 F76 -1.6(5) . .
C74 C75 C76 F76 177.9(3) . .
F75 C75 C76 C71 179.1(3) . .
C74 C75 C76 C71 -1.4(5) . .
C72 C71 C76 F76 -177.8(3) . .
B1 C71 C76 F76 0.0(5) . .
C72 C71 C76 C75 1.4(5) . .
B1 C71 C76 C75 179.3(3) . .
